data_4301500
loop_
_publ_author_name
'Masooma Ibrahim'
'Michael H. Dickman'
'Andreas Suchopar'
'Ulrich Kortz'

_publ_contact_author_address
;
School of Engineering and Science,
Jacobs University,
P.O. Box 750 561,
28725 Bremen, Germany
;
_publ_contact_author_name 'Ulrich Kortz'
_publ_section_title
;
Large Cation-Anion Materials Based on Trinuclear Ruthenium(III) Salts of
Keggin and Wells-Dawson Anions Having Water-Filled Channels
;
_journal_name_full 'Inorganic Chemistry'
_journal_page_first 1649
_journal_page_last 1654
_journal_paper_doi 10.1021/ic802096v
_journal_volume 48
_journal_year 2009
_chemical_formula_sum 'C36 H125.4 K1.5 Na0.25 O136.7 P2 Ru9 W18'
_chemical_formula_weight 7091.23
_chemical_name_systematic
;
 ?
;
_space_group_IT_number 14
_symmetry_cell_setting monoclinic
_symmetry_space_group_name_Hall '-P 2yn'
_symmetry_space_group_name_H-M 'P 1 21/n 1'
_atom_sites_solution_hydrogens geom
_atom_sites_solution_primary direct
_atom_sites_solution_secondary difmap
_audit_creation_method SHELXL-97
_cell_angle_alpha 90.00
_cell_angle_beta 91.748(2)
_cell_angle_gamma 90.00
_cell_formula_units_Z 4
_cell_length_a 17.7646(6)
_cell_length_b 29.5710(12)
_cell_length_c 29.7274(10)
_cell_measurement_reflns_used 9910
_cell_measurement_temperature 173(2)
_cell_measurement_theta_max 24.66
_cell_measurement_theta_min 2.32
_cell_volume 15609.0(10)
_computing_cell_refinement 'Bruker SMART'
_computing_data_collection 'Bruker SMART'
_computing_data_reduction 'Bruker SAINT'
_computing_molecular_graphics 'Bruker SHELXTL'
_computing_publication_material 'Bruker SHELXTL'
_computing_structure_refinement 'SHELXL-97 (Sheldrick, 1997)'
_computing_structure_solution 'SHELXS-97 (Sheldrick, 1990)'
_diffrn_ambient_temperature 173(2)
_diffrn_measured_fraction_theta_full 0.995
_diffrn_measured_fraction_theta_max 0.995
_diffrn_measurement_device_type 'CCD area detector'
_diffrn_measurement_method 'phi and omega scans'
_diffrn_radiation_monochromator graphite
_diffrn_radiation_source 'sealed tube'
_diffrn_radiation_type MoK\a
_diffrn_radiation_wavelength 0.71073
_diffrn_reflns_av_R_equivalents 0.1632
_diffrn_reflns_av_sigmaI/netI 0.0653
_diffrn_reflns_limit_h_max 17
_diffrn_reflns_limit_h_min -17
_diffrn_reflns_limit_k_max 29
_diffrn_reflns_limit_k_min -29
_diffrn_reflns_limit_l_max 29
_diffrn_reflns_limit_l_min -29
_diffrn_reflns_number 245756
_diffrn_reflns_theta_full 20.82
_diffrn_reflns_theta_max 20.82
_diffrn_reflns_theta_min 3.41
_exptl_absorpt_coefficient_mu 14.220
_exptl_absorpt_correction_T_max 0.7641
_exptl_absorpt_correction_T_min 0.2428
_exptl_absorpt_correction_type multi-scan
_exptl_absorpt_process_details SADABS
_exptl_crystal_colour green
_exptl_crystal_density_diffrn 3.018
_exptl_crystal_density_method 'not measured'
_exptl_crystal_description plate
_exptl_crystal_F_000 12897
_exptl_crystal_size_max 0.21
_exptl_crystal_size_mid 0.13
_exptl_crystal_size_min 0.02
_refine_diff_density_max 1.838
_refine_diff_density_min -1.647
_refine_diff_density_rms 0.344
_refine_ls_extinction_method none
_refine_ls_goodness_of_fit_ref 1.071
_refine_ls_hydrogen_treatment constr
_refine_ls_matrix_type full
_refine_ls_number_parameters 996
_refine_ls_number_reflns 16268
_refine_ls_number_restraints 0
_refine_ls_restrained_S_all 1.071
_refine_ls_R_factor_all 0.1039
_refine_ls_R_factor_gt 0.0619
_refine_ls_shift/su_max 0.001
_refine_ls_shift/su_mean 0.000
_refine_ls_structure_factor_coef Fsqd
_refine_ls_weighting_details 'calc w=1/[\s^2^(Fo^2^)+(0.0350P)^2^+2000.0000P] where P=(Fo^2^+2Fc^2^)/3'
_refine_ls_weighting_scheme calc
_refine_ls_wR_factor_gt 0.1354
_refine_ls_wR_factor_ref 0.1634
_reflns_number_gt 11503
_reflns_number_total 16268
_reflns_threshold_expression >2sigma(I)
_cod_data_source_file ic802096v_si_002_1.cif
_cod_data_source_block KNa4
_cod_depositor_comments
;
The following automatic conversions were performed:
'_symmetry_cell_setting' value 'Monoclinic' changed to 'monoclinic'
according to '/home/saulius/struct/CIF-dictionaries/cif_core.dic'
dictionary named 'cif_core.dic' version 2.4.1 from 2010-06-29.

Automatic conversion script
Id: cif_fix_enum 1527 2010-12-29 10:47:43Z saulius 
;
_cod_original_sg_symbol_H-M 'P 21/n'
_cod_original_formula_sum 'C36 H125.40 K1.50 Na0.25 O136.70 P2 Ru9 W18'
_cod_database_code 4301500

loop_
_symmetry_equiv_pos_as_xyz
'x, y, z'
'-x+1/2, y+1/2, -z+1/2'
'-x, -y, -z'
'x-1/2, -y-1/2, z-1/2'

loop_
_atom_site_label
_atom_site_type_symbol
_atom_site_fract_x
_atom_site_fract_y
_atom_site_fract_z
_atom_site_U_iso_or_equiv
_atom_site_adp_type
_atom_site_occupancy
_atom_site_symmetry_multiplicity
_atom_site_calc_flag
_atom_site_refinement_flags
_atom_site_disorder_assembly
_atom_site_disorder_group
W1 W 0.71254(7) 0.45868(5) 0.10910(5) 0.0281(4) Uani 1 1 d . . .
W2 W 0.53246(7) 0.42143(5) 0.09787(5) 0.0276(4) Uani 1 1 d . . .
W3 W 0.62080(7) 0.42248(5) 0.20019(5) 0.0264(4) Uani 1 1 d . . .
W4 W 0.57549(7) 0.30111(5) 0.21048(4) 0.0226(3) Uani 1 1 d . . .
W5 W 0.77166(7) 0.33826(5) 0.22539(4) 0.0259(4) Uani 1 1 d . . .
W6 W 0.86378(7) 0.37594(5) 0.13552(5) 0.0260(4) Uani 1 1 d . . .
W7 W 0.77176(7) 0.37536(5) 0.02351(4) 0.0249(3) Uani 1 1 d . . .
W8 W 0.59278(7) 0.34059(5) 0.01150(4) 0.0245(3) Uani 1 1 d . . .
W9 W 0.49123(7) 0.29865(5) 0.10862(4) 0.0238(3) Uani 1 1 d . . .
W10 W 0.56074(7) 0.18085(5) 0.08885(5) 0.0258(4) Uani 1 1 d . . .
W11 W 0.64277(7) 0.18264(5) 0.19206(4) 0.0250(3) Uani 1 1 d . . .
W12 W 0.83964(7) 0.21975(5) 0.20635(4) 0.0264(4) Uani 1 1 d . . .
W13 W 0.93308(7) 0.25733(5) 0.11756(4) 0.0253(4) Uani 1 1 d . . .
W14 W 0.84207(7) 0.25710(5) 0.00485(4) 0.0247(3) Uani 1 1 d . . .
W15 W 0.66301(7) 0.22324(5) -0.00849(4) 0.0249(3) Uani 1 1 d . . .
W16 W 0.71530(8) 0.11295(5) 0.04345(5) 0.0291(4) Uani 1 1 d . . .
W17 W 0.79725(8) 0.11218(5) 0.14793(5) 0.0293(4) Uani 1 1 d . . .
W18 W 0.89517(7) 0.14880(5) 0.05864(5) 0.0281(4) Uani 1 1 d . . .
P1 P 0.6758(4) 0.3412(2) 0.1200(2) 0.0093(17) Uiso 1 1 d . . .
P2 P 0.7492(4) 0.2171(3) 0.0996(2) 0.0126(18) Uiso 1 1 d . . .
O1T O 0.7459(13) 0.5118(8) 0.0992(8) 0.045(7) Uiso 1 1 d . . .
O2T O 0.4547(11) 0.4510(7) 0.0800(7) 0.030(5) Uiso 1 1 d . . .
O3T O 0.5998(12) 0.4518(7) 0.2492(7) 0.034(6) Uiso 1 1 d . . .
O4T O 0.5397(11) 0.2935(7) 0.2630(7) 0.029(5) Uiso 1 1 d . . .
O5T O 0.7933(12) 0.3445(7) 0.2816(7) 0.033(6) Uiso 1 1 d . . .
O6T O 0.9459(12) 0.4048(7) 0.1353(7) 0.031(6) Uiso 1 1 d . . .
O7T O 0.8246(11) 0.4051(7) -0.0143(7) 0.024(5) Uiso 1 1 d . . .
O8T O 0.5327(11) 0.3447(7) -0.0355(6) 0.021(5) Uiso 1 1 d . . .
O9T O 0.3970(12) 0.2938(7) 0.0945(7) 0.031(6) Uiso 1 1 d . . .
O10T O 0.4798(11) 0.1565(7) 0.0709(7) 0.028(5) Uiso 1 1 d . . .
O11T O 0.6137(13) 0.1571(8) 0.2411(8) 0.042(6) Uiso 1 1 d . . .
O1P1 O 0.6152(11) 0.3082(7) 0.1380(7) 0.025(5) Uiso 1 1 d . . .
O12 O 0.6101(11) 0.4653(7) 0.0886(7) 0.030(6) Uiso 1 1 d . . .
O12X O 0.9303(11) 0.2362(7) 0.1774(7) 0.027(5) Uiso 1 1 d . . .
O1P2 O 0.6715(11) 0.2130(7) 0.1203(7) 0.025(5) Uiso 1 1 d . . .
O12T O 0.8726(12) 0.2084(8) 0.2592(7) 0.036(6) Uiso 1 1 d . . .
O13 O 0.6783(11) 0.4661(7) 0.1694(6) 0.023(5) Uiso 1 1 d . . .
O13T O 1.0290(11) 0.2668(7) 0.1131(7) 0.026(5) Uiso 1 1 d . . .
O14T O 0.9066(12) 0.2684(7) -0.0360(7) 0.030(6) Uiso 1 1 d . . .
O15T O 0.6113(10) 0.2103(6) -0.0570(6) 0.017(5) Uiso 1 1 d . . .
O16 O 0.7974(11) 0.4263(7) 0.1346(7) 0.029(5) Uiso 1 1 d . . .
O16T O 0.6807(12) 0.0677(7) 0.0131(7) 0.034(6) Uiso 1 1 d . . .
O17 O 0.7330(11) 0.4265(7) 0.0558(6) 0.023(5) Uiso 1 1 d . . .
O17T O 0.8143(12) 0.0675(7) 0.1811(7) 0.034(6) Uiso 1 1 d . . .
O18T O 0.9765(12) 0.1279(7) 0.0363(7) 0.030(6) Uiso 1 1 d . . .
O18 O 0.5630(12) 0.3916(7) 0.0434(7) 0.033(6) Uiso 1 1 d . . .
O2P1 O 0.7782(11) 0.1672(7) 0.0908(6) 0.023(5) Uiso 1 1 d . . .
O2P2 O 0.6459(11) 0.3904(7) 0.1285(6) 0.023(5) Uiso 1 1 d . . .
O23 O 0.5386(11) 0.4365(7) 0.1604(7) 0.029(5) Uiso 1 1 d . . .
O29 O 0.4927(11) 0.3641(7) 0.1109(7) 0.025(5) Uiso 1 1 d . . .
O3P1 O 0.6870(11) 0.3375(7) 0.0682(6) 0.022(5) Uiso 1 1 d . . .
O3P2 O 0.8064(11) 0.2399(7) 0.1312(7) 0.030(6) Uiso 1 1 d . . .
O34 O 0.5734(10) 0.3653(6) 0.2083(6) 0.020(5) Uiso 1 1 d . . .
O35 O 0.7083(11) 0.3907(7) 0.2186(7) 0.026(5) Uiso 1 1 d . . .
O4P1 O 0.7516(11) 0.3369(7) 0.1470(7) 0.025(5) Uiso 1 1 d . . .
O4P2 O 0.7414(10) 0.2412(6) 0.0523(6) 0.020(5) Uiso 1 1 d . . .
O45 O 0.6808(11) 0.3068(7) 0.2256(7) 0.025(5) Uiso 1 1 d . . .
O49 O 0.4893(10) 0.2973(6) 0.1719(6) 0.017(5) Uiso 1 1 d . . .
O56 O 0.8526(11) 0.3721(7) 0.2000(7) 0.025(5) Uiso 1 1 d . . .
O67 O 0.8398(10) 0.3702(6) 0.0729(6) 0.019(5) Uiso 1 1 d . . .
O78 O 0.6802(11) 0.3718(7) -0.0105(7) 0.029(5) Uiso 1 1 d . . .
O89 O 0.5357(10) 0.3065(6) 0.0517(6) 0.019(5) Uiso 1 1 d . . .
O101 O 0.5664(11) 0.1633(7) 0.1507(7) 0.029(5) Uiso 1 1 d . . .
O105 O 0.5916(11) 0.2108(7) 0.0366(7) 0.028(5) Uiso 1 1 d . . .
O106 O 0.6285(11) 0.1335(7) 0.0735(7) 0.030(6) Uiso 1 1 d . . .
O112 O 0.7352(12) 0.2094(8) 0.2115(7) 0.035(6) Uiso 1 1 d . . .
O117 O 0.7039(11) 0.1340(7) 0.1701(7) 0.025(5) Uiso 1 1 d . . .
O127 O 0.8435(11) 0.1599(7) 0.1811(7) 0.027(5) Uiso 1 1 d . . .
O134 O 0.8976(11) 0.2702(7) 0.0594(6) 0.023(5) Uiso 1 1 d . . .
O138 O 0.9332(11) 0.1950(7) 0.0971(7) 0.024(5) Uiso 1 1 d . . .
O145 O 0.7608(11) 0.2381(7) -0.0332(7) 0.028(5) Uiso 1 1 d . . .
O148 O 0.8687(11) 0.1953(7) 0.0172(7) 0.027(5) Uiso 1 1 d . . .
O156 O 0.6987(11) 0.1619(7) 0.0055(7) 0.026(5) Uiso 1 1 d . . .
O167 O 0.7431(11) 0.0833(7) 0.1001(7) 0.023(5) Uiso 1 1 d . . .
O168 O 0.8204(13) 0.1120(8) 0.0293(8) 0.041(6) Uiso 1 1 d . . .
O178 O 0.8827(10) 0.1112(6) 0.1105(6) 0.018(5) Uiso 1 1 d . . .
O411 O 0.5957(10) 0.2383(6) 0.1988(6) 0.020(5) Uiso 1 1 d . . .
O512 O 0.8217(10) 0.2833(6) 0.2156(6) 0.020(5) Uiso 1 1 d . . .
O613 O 0.9034(11) 0.3172(7) 0.1348(7) 0.030(5) Uiso 1 1 d . . .
O714 O 0.7971(11) 0.3161(7) 0.0076(7) 0.028(5) Uiso 1 1 d . . .
O815 O 0.6403(10) 0.2847(6) -0.0055(6) 0.017(5) Uiso 1 1 d . . .
O910 O 0.5191(10) 0.2369(6) 0.1068(6) 0.019(5) Uiso 1 1 d . . .
Ru1 Ru 0.77861(15) 0.13750(10) 0.48812(9) 0.0294(7) Uani 1 1 d . . .
Ru2 Ru 0.64839(15) 0.13767(10) 0.40636(9) 0.0311(7) Uani 1 1 d . . .
Ru3 Ru 0.82777(15) 0.15298(11) 0.38299(9) 0.0330(7) Uani 1 1 d . . .
C1 C 0.6399(17) 0.1942(10) 0.4911(10) 0.023(8) Uiso 1 1 d . . .
C2 C 0.595(2) 0.2319(12) 0.5143(12) 0.044(10) Uiso 1 1 d . . .
H2A H 0.6029 0.2297 0.5470 0.065 Uiso 1 1 calc R . .
H2B H 0.5414 0.2286 0.5066 0.065 Uiso 1 1 calc R . .
H2C H 0.6126 0.2615 0.5040 0.065 Uiso 1 1 calc R . .
C3 C 0.664(2) 0.0611(13) 0.4749(12) 0.041(10) Uiso 1 1 d . . .
C4 C 0.638(2) 0.0167(15) 0.4904(15) 0.068(13) Uiso 1 1 d . . .
H4A H 0.6783 -0.0057 0.4864 0.102 Uiso 1 1 calc R . .
H4B H 0.5933 0.0076 0.4727 0.102 Uiso 1 1 calc R . .
H4C H 0.6262 0.0185 0.5222 0.102 Uiso 1 1 calc R . .
C5 C 0.8826(16) 0.2137(10) 0.4592(10) 0.016(7) Uiso 1 1 d . . .
C6 C 0.926(2) 0.2535(12) 0.4770(12) 0.045(10) Uiso 1 1 d . . .
H6A H 0.9699 0.2587 0.4581 0.068 Uiso 1 1 calc R . .
H6B H 0.9440 0.2474 0.5079 0.068 Uiso 1 1 calc R . .
H6C H 0.8942 0.2804 0.4764 0.068 Uiso 1 1 calc R . .
C7 C 0.9034(18) 0.0886(11) 0.4469(11) 0.029(8) Uiso 1 1 d . . .
C8 C 0.9677(17) 0.0539(10) 0.4534(10) 0.025(8) Uiso 1 1 d . . .
H8A H 0.9741 0.0373 0.4252 0.038 Uiso 1 1 calc R . .
H8B H 0.9553 0.0327 0.4773 0.038 Uiso 1 1 calc R . .
H8C H 1.0146 0.0698 0.4616 0.038 Uiso 1 1 calc R . .
C9 C 0.704(2) 0.2146(14) 0.3478(14) 0.055(11) Uiso 1 1 d . . .
C10 C 0.683(2) 0.2552(13) 0.3216(13) 0.050(11) Uiso 1 1 d . . .
H10A H 0.6779 0.2810 0.3420 0.075 Uiso 1 1 calc R . .
H10B H 0.6348 0.2499 0.3055 0.075 Uiso 1 1 calc R . .
H10C H 0.7220 0.2617 0.2999 0.075 Uiso 1 1 calc R . .
C11 C 0.7239(19) 0.0926(11) 0.3283(11) 0.030(8) Uiso 1 1 d . . .
C12 C 0.716(2) 0.0622(14) 0.2872(13) 0.057(12) Uiso 1 1 d . . .
H12A H 0.7277 0.0310 0.2960 0.085 Uiso 1 1 calc R . .
H12B H 0.7516 0.0721 0.2645 0.085 Uiso 1 1 calc R . .
H12C H 0.6647 0.0640 0.2747 0.085 Uiso 1 1 calc R . .
O1B O 0.7025(13) 0.1847(8) 0.5076(7) 0.037(6) Uiso 1 1 d . . .
O1A O 0.6091(13) 0.1763(8) 0.4563(8) 0.044(6) Uiso 1 1 d . . .
O1R O 0.8104(13) 0.1327(8) 0.5569(8) 0.046(7) Uiso 1 1 d . . .
O2R O 0.5346(12) 0.1352(8) 0.3858(7) 0.038(6) Uiso 1 1 d . . .
O3B O 0.7150(13) 0.0815(8) 0.4973(8) 0.044(7) Uiso 1 1 d . . .
O3A O 0.6288(14) 0.0787(8) 0.4408(8) 0.049(7) Uiso 1 1 d . . .
O3R O 0.9125(13) 0.1651(8) 0.3361(8) 0.044(6) Uiso 1 1 d . . .
O5B O 0.8792(13) 0.2042(8) 0.4184(8) 0.044(6) Uiso 1 1 d . . .
O5A O 0.8518(13) 0.1886(8) 0.4890(8) 0.043(6) Uiso 1 1 d . . .
O7B O 0.9017(11) 0.1062(7) 0.4096(7) 0.028(5) Uiso 1 1 d . . .
O7A O 0.8611(13) 0.0923(8) 0.4790(8) 0.041(6) Uiso 1 1 d . . .
O9B O 0.7704(14) 0.2003(9) 0.3482(8) 0.051(7) Uiso 1 1 d . . .
O9A O 0.6509(13) 0.1948(8) 0.3691(8) 0.039(6) Uiso 1 1 d . . .
O11B O 0.6670(13) 0.0996(8) 0.3517(8) 0.044(7) Uiso 1 1 d . . .
O11A O 0.7898(14) 0.1062(8) 0.3385(8) 0.046(7) Uiso 1 1 d . . .
O123 O 0.7510(11) 0.1426(7) 0.4263(7) 0.024(5) Uiso 1 1 d . . .
Ru4 Ru 1.12998(15) -0.00336(10) 0.25141(10) 0.0331(7) Uani 1 1 d . . .
Ru5 Ru 1.04827(15) 0.02183(10) 0.15325(10) 0.0321(7) Uani 1 1 d . . .
Ru6 Ru 1.23286(15) 0.03382(10) 0.16857(10) 0.0343(7) Uani 1 1 d . . .
C13 C 0.9829(19) 0.0462(12) 0.2421(12) 0.034(9) Uiso 1 1 d . . .
C14 C 0.9163(18) 0.0646(12) 0.2659(11) 0.035(9) Uiso 1 1 d . . .
H14A H 0.8911 0.0875 0.2469 0.053 Uiso 1 1 calc R . .
H14B H 0.9333 0.0785 0.2944 0.053 Uiso 1 1 calc R . .
H14C H 0.8811 0.0400 0.2719 0.053 Uiso 1 1 calc R . .
C15 C 1.0372(19) -0.0663(12) 0.1960(12) 0.032(9) Uiso 1 1 d . . .
C16 C 1.0126(19) -0.1175(11) 0.1914(12) 0.038(9) Uiso 1 1 d . . .
H16A H 0.9870 -0.1222 0.1621 0.057 Uiso 1 1 calc R . .
H16B H 0.9782 -0.1251 0.2154 0.057 Uiso 1 1 calc R . .
H16C H 1.0572 -0.1369 0.1938 0.057 Uiso 1 1 calc R . .
C17 C 1.237(2) 0.0756(13) 0.2615(13) 0.045(10) Uiso 1 1 d . . .
C18 C 1.263(3) 0.1142(16) 0.2895(15) 0.076(14) Uiso 1 1 d . . .
H18A H 1.2276 0.1193 0.3135 0.113 Uiso 1 1 calc R . .
H18B H 1.2662 0.1414 0.2708 0.113 Uiso 1 1 calc R . .
H18C H 1.3131 0.1075 0.3029 0.113 Uiso 1 1 calc R . .
C19 C 1.276(2) -0.0462(15) 0.2245(15) 0.058(12) Uiso 1 1 d . . .
C20 C 1.329(3) -0.0875(17) 0.2364(17) 0.088(16) Uiso 1 1 d . . .
H20A H 1.3066 -0.1154 0.2244 0.132 Uiso 1 1 calc R . .
H20B H 1.3361 -0.0899 0.2691 0.132 Uiso 1 1 calc R . .
H20C H 1.3785 -0.0829 0.2230 0.132 Uiso 1 1 calc R . .
C21 C 1.128(2) 0.1050(12) 0.1299(12) 0.038(9) Uiso 1 1 d . . .
C22 C 1.122(2) 0.1536(13) 0.1135(13) 0.048(11) Uiso 1 1 d . . .
H22A H 1.0760 0.1573 0.0950 0.072 Uiso 1 1 calc R . .
H22B H 1.1659 0.1609 0.0956 0.072 Uiso 1 1 calc R . .
H22C H 1.1208 0.1740 0.1395 0.072 Uiso 1 1 calc R . .
C23 C 1.164(2) -0.0130(12) 0.0882(12) 0.035(9) Uiso 1 1 d . . .
C24 C 1.173(2) -0.0382(13) 0.0454(12) 0.044(10) Uiso 1 1 d . . .
H24A H 1.2266 -0.0395 0.0385 0.067 Uiso 1 1 calc R . .
H24B H 1.1452 -0.0227 0.0210 0.067 Uiso 1 1 calc R . .
H24C H 1.1535 -0.0690 0.0486 0.067 Uiso 1 1 calc R . .
O4R O 1.1158(13) -0.0245(8) 0.3191(8) 0.044(6) Uiso 1 1 d . . .
O5R O 0.9506(12) 0.0272(7) 0.1109(7) 0.036(6) Uiso 1 1 d . . .
O6R O 1.3353(13) 0.0520(8) 0.1437(8) 0.045(7) Uiso 1 1 d . . .
O13B O 0.9778(13) 0.0447(8) 0.2016(8) 0.047(7) Uiso 1 1 d . . .
O13A O 1.0387(14) 0.0339(8) 0.2664(8) 0.047(7) Uiso 1 1 d . . .
O15B O 1.0715(12) -0.0600(7) 0.2305(7) 0.032(6) Uiso 1 1 d . . .
O15A O 1.0172(13) -0.0437(8) 0.1646(8) 0.045(7) Uiso 1 1 d . . .
O17B O 1.2615(15) 0.0703(9) 0.2222(9) 0.057(7) Uiso 1 1 d . . .
O17A O 1.1917(15) 0.0491(9) 0.2768(9) 0.056(7) Uiso 1 1 d . . .
O19B O 1.2207(14) -0.0440(8) 0.2507(8) 0.049(7) Uiso 1 1 d . . .
O19A O 1.2862(16) -0.0222(10) 0.1926(10) 0.070(9) Uiso 1 1 d . . .
O21B O 1.0680(13) 0.0862(8) 0.1369(8) 0.045(7) Uiso 1 1 d . . .
O21A O 1.1937(14) 0.0913(8) 0.1380(8) 0.048(7) Uiso 1 1 d . . .
O23B O 1.0974(14) -0.0033(9) 0.0969(8) 0.051(7) Uiso 1 1 d . . .
O23A O 1.2188(16) -0.0040(9) 0.1112(9) 0.060(8) Uiso 1 1 d . . .
O456 O 1.1388(12) 0.0168(7) 0.1917(7) 0.031(6) Uiso 1 1 d . . .
Ru7 Ru 0.70390(14) 0.24036(10) -0.28973(9) 0.0271(7) Uani 1 1 d . . .
Ru8 Ru 0.83009(14) 0.24089(10) -0.20585(9) 0.0290(7) Uani 1 1 d . . .
Ru9 Ru 0.64874(15) 0.24027(10) -0.18451(9) 0.0292(7) Uani 1 1 d . . .
C25 C 0.8435(18) 0.2994(11) -0.2880(11) 0.027(8) Uiso 1 1 d . . .
C26 C 0.886(2) 0.3351(14) -0.3092(14) 0.060(12) Uiso 1 1 d . . .
H26A H 0.8800 0.3326 -0.3420 0.090 Uiso 1 1 calc R . .
H26B H 0.9395 0.3323 -0.3004 0.090 Uiso 1 1 calc R . .
H26C H 0.8673 0.3646 -0.2994 0.090 Uiso 1 1 calc R . .
C27 C 0.8328(18) 0.1731(11) -0.2833(11) 0.028(8) Uiso 1 1 d . . .
C28 C 0.8670(16) 0.1334(10) -0.3035(10) 0.017(7) Uiso 1 1 d . . .
H28A H 0.9213 0.1335 -0.2968 0.026 Uiso 1 1 calc R . .
H28B H 0.8579 0.1340 -0.3361 0.026 Uiso 1 1 calc R . .
H28C H 0.8447 0.1059 -0.2910 0.026 Uiso 1 1 calc R . .
C29 C 0.7606(19) 0.3004(12) -0.1362(11) 0.032(9) Uiso 1 1 d . . .
C30 C 0.7710(18) 0.3355(11) -0.1005(11) 0.032(9) Uiso 1 1 d . . .
H30A H 0.7670 0.3656 -0.1141 0.049 Uiso 1 1 calc R . .
H30B H 0.8208 0.3319 -0.0858 0.049 Uiso 1 1 calc R . .
H30C H 0.7321 0.3319 -0.0781 0.049 Uiso 1 1 calc R . .
C31 C 0.7621(19) 0.1774(12) -0.1391(11) 0.033(9) Uiso 1 1 d . . .
C32 C 0.775(2) 0.1395(13) -0.1051(12) 0.048(11) Uiso 1 1 d . . .
H32A H 0.7318 0.1380 -0.0851 0.072 Uiso 1 1 calc R . .
H32B H 0.8209 0.1453 -0.0872 0.072 Uiso 1 1 calc R . .
H32C H 0.7794 0.1106 -0.1210 0.072 Uiso 1 1 calc R . .
C33 C 0.5925(18) 0.3074(11) -0.2543(11) 0.028(8) Uiso 1 1 d . . .
C34 C 0.546(2) 0.3488(13) -0.2649(14) 0.057(12) Uiso 1 1 d . . .
H34A H 0.5016 0.3492 -0.2459 0.085 Uiso 1 1 calc R . .
H34B H 0.5292 0.3482 -0.2966 0.085 Uiso 1 1 calc R . .
H34C H 0.5760 0.3760 -0.2590 0.085 Uiso 1 1 calc R . .
C35 C 0.5755(18) 0.1837(11) -0.2563(11) 0.031(9) Uiso 1 1 d . . .
C36 C 0.510(2) 0.1551(13) -0.2679(13) 0.051(11) Uiso 1 1 d . . .
H36A H 0.4725 0.1728 -0.2853 0.077 Uiso 1 1 calc R . .
H36B H 0.4874 0.1441 -0.2402 0.077 Uiso 1 1 calc R . .
H36C H 0.5259 0.1292 -0.2859 0.077 Uiso 1 1 calc R . .
O7R O 0.6771(12) 0.2377(8) -0.3595(7) 0.036(6) Uiso 1 1 d . . .
O8R O 0.9427(12) 0.2444(8) -0.1847(7) 0.035(6) Uiso 1 1 d . . .
O9R O 0.5617(13) 0.2422(8) -0.1387(8) 0.041(6) Uiso 1 1 d . . .
O25B O 0.7898(11) 0.2813(7) -0.3084(7) 0.026(5) Uiso 1 1 d . . .
O25A O 0.8608(13) 0.2917(8) -0.2461(8) 0.041(6) Uiso 1 1 d . . .
O27B O 0.8629(12) 0.1937(7) -0.2510(7) 0.029(5) Uiso 1 1 d . . .
O27A O 0.7702(13) 0.1858(8) -0.3018(8) 0.041(6) Uiso 1 1 d . . .
O29B O 0.8176(13) 0.2872(8) -0.1563(8) 0.042(6) Uiso 1 1 d . . .
O29A O 0.6943(13) 0.2901(8) -0.1461(8) 0.039(6) Uiso 1 1 d . . .
O31B O 0.8175(13) 0.1901(8) -0.1608(8) 0.039(6) Uiso 1 1 d . . .
O31A O 0.6951(12) 0.1905(7) -0.1437(7) 0.031(6) Uiso 1 1 d . . .
O33B O 0.6354(13) 0.2943(8) -0.2847(8) 0.039(6) Uiso 1 1 d . . .
O33A O 0.5875(13) 0.2886(8) -0.2174(8) 0.043(6) Uiso 1 1 d . . .
O35B O 0.6117(12) 0.2003(8) -0.2872(7) 0.035(6) Uiso 1 1 d . . .
O35A O 0.5865(13) 0.1911(8) -0.2141(8) 0.042(6) Uiso 1 1 d . . .
O789 O 0.7264(10) 0.2399(6) -0.2272(6) 0.017(5) Uiso 1 1 d . . .
K1 K 0.6503(5) 0.4762(3) 0.3315(3) 0.059(3) Uiso 1 1 d . . .
K2 K 0.3213(10) 0.4617(6) 0.0481(6) 0.053(5) Uiso 0.50 1 d P . .
Na1 Na 0.336(4) 0.523(2) 0.039(2) 0.063(18) Uiso 0.25 1 d P . .
O1W O 0.538(4) 0.024(3) 0.072(3) 0.08(2) Uiso 0.40 1 d P . .
O2W O 1.0516(13) 0.1539(8) 0.3726(8) 0.047(7) Uiso 1 1 d . . .
O3W O 1.4599(16) 0.0414(10) 0.1969(9) 0.065(8) Uiso 1 1 d . . .
O4W O 0.4904(13) 0.1531(8) 0.3000(8) 0.048(7) Uiso 1 1 d . . .
O5W O 0.4518(16) 0.0803(10) 0.4364(10) 0.072(9) Uiso 1 1 d . . .
O6W O 1.0114(13) 0.2514(8) -0.1018(8) 0.043(6) Uiso 1 1 d . . .
O7W O 0.2659(14) 0.2503(9) 0.0702(9) 0.054(7) Uiso 1 1 d . . .
O8W O 0.8836(16) 0.4624(10) 0.2317(10) 0.070(9) Uiso 1 1 d . . .
O9W O 0.5716(16) 0.0171(10) 0.3409(9) 0.054(8) Uiso 0.90 1 d P . .
O10W O 1.4510(18) 0.0595(11) 0.2889(11) 0.060(9) Uiso 0.85 1 d P . .
O11W O 0.7164(16) 0.1324(10) 0.6231(10) 0.049(8) Uiso 0.85 1 d P . .
O12W O 0.5943(18) 0.0534(11) 0.1534(11) 0.069(9) Uiso 0.90 1 d P . .
O13W O 0.4132(18) 0.2270(11) -0.1573(11) 0.064(9) Uiso 0.85 1 d P . .
O14W O 1.0232(18) 0.4928(11) 0.0913(11) 0.065(10) Uiso 0.85 1 d P . .
O15W O 1.2324(19) -0.0448(12) 0.3712(11) 0.063(10) Uiso 0.80 1 d P . .
O16W O 1.348(2) 0.1039(13) 0.0723(13) 0.066(11) Uiso 0.75 1 d P . .
O17W O 0.8036(18) 0.4854(11) 0.3078(11) 0.062(9) Uiso 0.85 1 d P . .
O18W O 0.7416(19) 0.4870(12) 0.4109(11) 0.068(10) Uiso 0.85 1 d P . .
O19W O 1.082(2) 0.3579(13) 0.0859(13) 0.068(11) Uiso 0.75 1 d P . .
O20W O 0.958(2) -0.0165(13) 0.0322(12) 0.066(11) Uiso 0.75 1 d P . .
O21W O 0.995(2) 0.4169(15) 0.0322(14) 0.074(13) Uiso 0.70 1 d P . .
O22W O 1.387(2) -0.0228(15) 0.0821(15) 0.068(13) Uiso 0.65 1 d P . .
O23W O 0.908(2) -0.1673(14) 0.0905(13) 0.073(12) Uiso 0.75 1 d P . .
O24W O 0.690(2) 0.3845(15) 0.3471(14) 0.072(12) Uiso 0.70 1 d P . .
O25W O 1.260(3) 0.1673(16) 0.0267(15) 0.064(13) Uiso 0.60 1 d P . .
O26W O 1.121(3) 0.0684(17) 0.3708(16) 0.082(15) Uiso 0.65 1 d P . .
O27W O 1.120(3) 0.1346(19) -0.0068(18) 0.063(16) Uiso 0.50 1 d P . .
O28W O 1.351(3) 0.0133(18) 0.3522(17) 0.076(15) Uiso 0.60 1 d P . .
O29W O 0.673(3) -0.034(2) -0.016(2) 0.077(19) Uiso 0.50 1 d P . .
O30W O 1.506(3) -0.0466(17) 0.2027(17) 0.077(15) Uiso 0.60 1 d P . .
O31W O 1.415(3) -0.1128(19) 0.0714(18) 0.062(16) Uiso 0.50 1 d P . .
O32W O 1.482(3) -0.125(2) 0.154(2) 0.075(18) Uiso 0.50 1 d P . .
O33W O 1.513(4) -0.083(3) 0.005(2) 0.07(2) Uiso 0.40 1 d P . .
O34W O 1.016(4) -0.092(2) 0.078(2) 0.072(19) Uiso 0.45 1 d P . .
O35W O 0.851(4) 0.430(2) 0.373(2) 0.09(2) Uiso 0.50 1 d P . .
O36W O 1.181(4) 0.053(3) -0.015(3) 0.08(2) Uiso 0.40 1 d P . .
O37W O 0.641(4) -0.029(2) 0.018(2) 0.038(17) Uiso 0.35 1 d P . .

loop_
_atom_site_aniso_label
_atom_site_aniso_U_11
_atom_site_aniso_U_22
_atom_site_aniso_U_33
_atom_site_aniso_U_23
_atom_site_aniso_U_13
_atom_site_aniso_U_12
W1 0.0232(8) 0.0285(9) 0.0332(9) -0.0002(7) 0.0076(7) -0.0006(6)
W2 0.0198(8) 0.0306(9) 0.0324(8) 0.0003(7) 0.0003(6) 0.0049(6)
W3 0.0217(8) 0.0294(9) 0.0286(8) -0.0028(7) 0.0047(6) 0.0011(6)
W4 0.0149(7) 0.0299(9) 0.0233(8) 0.0018(6) 0.0041(6) 0.0006(6)
W5 0.0159(7) 0.0383(9) 0.0237(8) 0.0000(7) 0.0015(6) -0.0014(6)
W6 0.0160(7) 0.0352(9) 0.0270(8) -0.0004(7) 0.0026(6) -0.0046(6)
W7 0.0183(7) 0.0321(9) 0.0245(8) 0.0032(6) 0.0044(6) -0.0013(6)
W8 0.0166(7) 0.0334(9) 0.0235(8) 0.0020(6) 0.0008(6) 0.0004(6)
W9 0.0146(7) 0.0318(9) 0.0252(8) 0.0006(6) 0.0016(6) 0.0001(6)
W10 0.0164(7) 0.0322(9) 0.0289(8) -0.0011(7) 0.0038(6) -0.0023(6)
W11 0.0182(7) 0.0307(9) 0.0262(8) 0.0042(6) 0.0050(6) 0.0024(6)
W12 0.0179(7) 0.0392(9) 0.0223(8) 0.0042(7) 0.0019(6) 0.0031(6)
W13 0.0139(7) 0.0381(9) 0.0240(8) 0.0005(7) 0.0024(6) -0.0005(6)
W14 0.0162(7) 0.0355(9) 0.0226(8) 0.0010(6) 0.0041(6) 0.0014(6)
W15 0.0175(7) 0.0347(9) 0.0225(8) -0.0012(6) 0.0010(6) 0.0007(6)
W16 0.0227(8) 0.0293(9) 0.0353(9) -0.0029(7) 0.0032(7) 0.0019(6)
W17 0.0247(8) 0.0324(9) 0.0312(8) 0.0040(7) 0.0059(7) 0.0072(7)
W18 0.0196(8) 0.0327(9) 0.0323(8) 0.0001(7) 0.0073(6) 0.0049(6)
Ru1 0.0186(15) 0.0424(19) 0.0273(16) 0.0033(14) 0.0015(13) 0.0008(13)
Ru2 0.0190(15) 0.045(2) 0.0296(17) -0.0015(14) 0.0022(13) 0.0012(13)
Ru3 0.0203(15) 0.053(2) 0.0262(16) 0.0048(15) 0.0029(13) 0.0021(14)
Ru4 0.0261(16) 0.0373(19) 0.0363(18) -0.0014(14) 0.0066(14) -0.0004(14)
Ru5 0.0249(16) 0.0351(19) 0.0367(18) 0.0006(14) 0.0082(14) 0.0005(14)
Ru6 0.0234(16) 0.041(2) 0.0391(18) -0.0003(15) 0.0058(14) 0.0005(14)
Ru7 0.0162(14) 0.0390(19) 0.0261(16) 0.0001(13) 0.0007(12) 0.0041(13)
Ru8 0.0178(15) 0.0425(19) 0.0267(16) -0.0054(14) 0.0007(13) 0.0029(13)
Ru9 0.0196(15) 0.0419(19) 0.0263(16) 0.0011(14) 0.0044(13) 0.0052(13)

loop_
_atom_type_symbol
_atom_type_description
_atom_type_scat_dispersion_real
_atom_type_scat_dispersion_imag
_atom_type_scat_source
C C 0.0033 0.0016 'International Tables Vol C Tables 4.2.6.8 and 6.1.1.4'
H H 0.0000 0.0000 'International Tables Vol C Tables 4.2.6.8 and 6.1.1.4'
O O 0.0106 0.0060 'International Tables Vol C Tables 4.2.6.8 and 6.1.1.4'
Na Na 0.0362 0.0249 'International Tables Vol C Tables 4.2.6.8 and 6.1.1.4'
P P 0.1023 0.0942 'International Tables Vol C Tables 4.2.6.8 and 6.1.1.4'
K K 0.2009 0.2494 'International Tables Vol C Tables 4.2.6.8 and 6.1.1.4'
Ru Ru -1.2594 0.8363 'International Tables Vol C Tables 4.2.6.8 and 6.1.1.4'
W W -0.8490 6.8722 'International Tables Vol C Tables 4.2.6.8 and 6.1.1.4'

loop_
_geom_angle_atom_site_label_1
_geom_angle_atom_site_label_2
_geom_angle_atom_site_label_3
_geom_angle
_geom_angle_site_symmetry_1
_geom_angle_site_symmetry_3
_geom_angle_publ_flag
O1T W1 O17 104.0(10) . . ?
O1T W1 O12 100.6(10) . . ?
O17 W1 O12 89.4(9) . . ?
O1T W1 O13 100.1(10) . . ?
O17 W1 O13 155.8(8) . . ?
O12 W1 O13 87.7(8) . . ?
O1T W1 O16 104.7(10) . . ?
O17 W1 O16 84.9(8) . . ?
O12 W1 O16 154.7(9) . . ?
O13 W1 O16 87.5(8) . . ?
O1T W1 O2P2 169.7(9) . . ?
O17 W1 O2P2 83.5(7) . . ?
O12 W1 O2P2 72.1(8) . . ?
O13 W1 O2P2 72.7(7) . . ?
O16 W1 O2P2 82.7(8) . . ?
O2T W2 O29 102.8(9) . . ?
O2T W2 O23 101.8(9) . . ?
O29 W2 O23 91.2(9) . . ?
O2T W2 O12 100.8(9) . . ?
O29 W2 O12 156.1(9) . . ?
O23 W2 O12 87.8(9) . . ?
O2T W2 O18 102.6(9) . . ?
O29 W2 O18 83.0(9) . . ?
O23 W2 O18 155.6(9) . . ?
O12 W2 O18 88.1(9) . . ?
O2T W2 O2P2 171.4(9) . . ?
O29 W2 O2P2 83.8(8) . . ?
O23 W2 O2P2 72.2(8) . . ?
O12 W2 O2P2 73.2(8) . . ?
O18 W2 O2P2 83.6(8) . . ?
O3T W3 O35 101.6(9) . . ?
O3T W3 O23 103.4(9) . . ?
O35 W3 O23 154.6(9) . . ?
O3T W3 O13 101.3(9) . . ?
O35 W3 O13 91.6(8) . . ?
O23 W3 O13 88.0(9) . . ?
O3T W3 O34 103.2(9) . . ?
O35 W3 O34 83.4(8) . . ?
O23 W3 O34 86.5(8) . . ?
O13 W3 O34 155.5(8) . . ?
O3T W3 O2P2 173.2(9) . . ?
O35 W3 O2P2 83.5(8) . . ?
O23 W3 O2P2 72.0(8) . . ?
O13 W3 O2P2 73.9(8) . . ?
O34 W3 O2P2 81.7(7) . . ?
O4T W4 O49 103.2(9) . . ?
O4T W4 O34 98.9(9) . . ?
O49 W4 O34 91.4(8) . . ?
O4T W4 O45 100.6(9) . . ?
O49 W4 O45 156.1(8) . . ?
O34 W4 O45 86.4(8) . . ?
O4T W4 O411 96.5(9) . . ?
O49 W4 O411 89.2(8) . . ?
O34 W4 O411 164.0(8) . . ?
O45 W4 O411 86.6(8) . . ?
O4T W4 O1P1 175.4(9) . . ?
O49 W4 O1P1 72.7(7) . . ?
O34 W4 O1P1 83.3(8) . . ?
O45 W4 O1P1 83.5(8) . . ?
O411 W4 O1P1 81.6(8) . . ?
O5T W5 O45 102.7(9) . . ?
O5T W5 O512 98.7(9) . . ?
O45 W5 O512 89.0(8) . . ?
O5T W5 O56 100.3(9) . . ?
O45 W5 O56 156.7(8) . . ?
O512 W5 O56 91.5(8) . . ?
O5T W5 O35 97.4(9) . . ?
O45 W5 O35 84.1(9) . . ?
O512 W5 O35 163.5(8) . . ?
O56 W5 O35 89.0(8) . . ?
O5T W5 O4P1 173.2(9) . . ?
O45 W5 O4P1 83.6(8) . . ?
O512 W5 O4P1 83.7(7) . . ?
O56 W5 O4P1 73.3(8) . . ?
O35 W5 O4P1 80.7(8) . . ?
O6T W6 O613 98.2(10) . . ?
O6T W6 O16 98.0(9) . . ?
O613 W6 O16 163.7(9) . . ?
O6T W6 O67 102.0(9) . . ?
O613 W6 O67 88.8(9) . . ?
O16 W6 O67 86.3(8) . . ?
O6T W6 O56 98.6(9) . . ?
O613 W6 O56 90.4(9) . . ?
O16 W6 O56 88.7(9) . . ?
O67 W6 O56 159.3(8) . . ?
O6T W6 O4P1 171.8(9) . . ?
O613 W6 O4P1 82.3(8) . . ?
O16 W6 O4P1 81.8(8) . . ?
O67 W6 O4P1 86.1(7) . . ?
O56 W6 O4P1 73.3(8) . . ?
O7T W7 O714 99.9(9) . . ?
O7T W7 O67 101.6(9) . . ?
O714 W7 O67 88.1(8) . . ?
O7T W7 O78 99.0(9) . . ?
O714 W7 O78 91.3(9) . . ?
O67 W7 O78 159.2(8) . . ?
O7T W7 O17 97.8(9) . . ?
O714 W7 O17 161.9(8) . . ?
O67 W7 O17 84.5(8) . . ?
O78 W7 O17 89.7(8) . . ?
O7T W7 O3P1 172.4(8) . . ?
O714 W7 O3P1 81.9(8) . . ?
O67 W7 O3P1 85.8(7) . . ?
O78 W7 O3P1 73.5(8) . . ?
O17 W7 O3P1 81.1(7) . . ?
O8T W8 O18 100.2(9) . . ?
O8T W8 O89 102.6(8) . . ?
O18 W8 O89 86.8(9) . . ?
O8T W8 O815 96.4(8) . . ?
O18 W8 O815 163.3(9) . . ?
O89 W8 O815 87.5(8) . . ?
O8T W8 O78 100.1(9) . . ?
O18 W8 O78 91.7(9) . . ?
O89 W8 O78 157.2(8) . . ?
O815 W8 O78 87.6(8) . . ?
O8T W8 O3P1 172.1(8) . . ?
O18 W8 O3P1 82.7(8) . . ?
O89 W8 O3P1 84.8(7) . . ?
O815 W8 O3P1 81.2(7) . . ?
O78 W8 O3P1 72.4(8) . . ?
O9T W9 O49 101.2(9) . . ?
O9T W9 O910 99.6(9) . . ?
O49 W9 O910 91.2(8) . . ?
O9T W9 O89 102.8(9) . . ?
O49 W9 O89 155.7(8) . . ?
O910 W9 O89 88.6(8) . . ?
O9T W9 O29 96.0(9) . . ?
O49 W9 O29 89.2(8) . . ?
O910 W9 O29 164.1(8) . . ?
O89 W9 O29 84.5(8) . . ?
O9T W9 O1P1 172.0(8) . . ?
O49 W9 O1P1 71.2(7) . . ?
O910 W9 O1P1 83.3(8) . . ?
O89 W9 O1P1 84.6(7) . . ?
O29 W9 O1P1 81.7(8) . . ?
O10T W10 O105 101.9(9) . . ?
O10T W10 O910 97.3(9) . . ?
O105 W10 O910 86.9(8) . . ?
O10T W10 O101 102.1(9) . . ?
O105 W10 O101 155.9(9) . . ?
O910 W10 O101 88.6(8) . . ?
O10T W10 O106 98.6(9) . . ?
O105 W10 O106 87.0(9) . . ?
O910 W10 O106 163.9(8) . . ?
O101 W10 O106 90.9(9) . . ?
O10T W10 O1P2 175.1(8) . . ?
O105 W10 O1P2 82.9(8) . . ?
O910 W10 O1P2 82.2(7) . . ?
O101 W10 O1P2 73.0(8) . . ?
O106 W10 O1P2 82.3(8) . . ?
O11T W11 O411 98.6(10) . . ?
O11T W11 O101 100.9(10) . . ?
O411 W11 O101 91.2(9) . . ?
O11T W11 O112 101.7(10) . . ?
O411 W11 O112 89.2(9) . . ?
O101 W11 O112 157.1(9) . . ?
O11T W11 O117 98.3(10) . . ?
O411 W11 O117 163.0(8) . . ?
O101 W11 O117 87.4(9) . . ?
O112 W11 O117 85.6(9) . . ?
O11T W11 O1P2 173.4(9) . . ?
O411 W11 O1P2 82.7(8) . . ?
O101 W11 O1P2 72.6(8) . . ?
O112 W11 O1P2 84.7(8) . . ?
O117 W11 O1P2 80.8(8) . . ?
O12T W12 O112 101.8(10) . . ?
O12T W12 O12X 101.3(10) . . ?
O112 W12 O12X 156.8(9) . . ?
O12T W12 O127 99.5(10) . . ?
O112 W12 O127 86.0(9) . . ?
O12X W12 O127 91.1(8) . . ?
O12T W12 O512 96.6(9) . . ?
O112 W12 O512 88.8(9) . . ?
O12X W12 O512 87.8(8) . . ?
O127 W12 O512 163.8(8) . . ?
O12T W12 O3P2 173.6(9) . . ?
O112 W12 O3P2 84.3(8) . . ?
O12X W12 O3P2 72.6(8) . . ?
O127 W12 O3P2 82.7(8) . . ?
O512 W12 O3P2 81.5(8) . . ?
O13T W13 O134 101.6(9) . . ?
O13T W13 O12X 100.4(9) . . ?
O134 W13 O12X 157.7(9) . . ?
O13T W13 O613 98.6(9) . . ?
O134 W13 O613 88.4(9) . . ?
O12X W13 O613 92.2(9) . . ?
O13T W13 O138 96.8(9) . . ?
O134 W13 O138 84.6(8) . . ?
O12X W13 O138 88.9(8) . . ?
O613 W13 O138 164.1(8) . . ?
O13T W13 O3P2 173.4(8) . . ?
O134 W13 O3P2 84.6(8) . . ?
O12X W13 O3P2 73.3(8) . . ?
O613 W13 O3P2 83.4(8) . . ?
O138 W13 O3P2 81.7(8) . . ?
O14T W14 O145 98.6(9) . . ?
O14T W14 O134 102.7(9) . . ?
O145 W14 O134 158.7(8) . . ?
O14T W14 O148 98.8(9) . . ?
O145 W14 O148 90.6(9) . . ?
O134 W14 O148 85.0(8) . . ?
O14T W14 O714 98.0(9) . . ?
O145 W14 O714 89.1(9) . . ?
O134 W14 O714 89.1(8) . . ?
O148 W14 O714 163.0(8) . . ?
O14T W14 O4P2 172.0(8) . . ?
O145 W14 O4P2 73.7(8) . . ?
O134 W14 O4P2 85.1(7) . . ?
O148 W14 O4P2 83.3(7) . . ?
O714 W14 O4P2 80.3(8) . . ?
O15T W15 O815 98.4(8) . . ?
O15T W15 O105 101.3(9) . . ?
O815 W15 O105 90.3(8) . . ?
O15T W15 O145 101.1(8) . . ?
O815 W15 O145 89.7(8) . . ?
O105 W15 O145 157.4(8) . . ?
O15T W15 O156 97.6(9) . . ?
O815 W15 O156 163.8(8) . . ?
O105 W15 O156 83.7(8) . . ?
O145 W15 O156 90.1(8) . . ?
O15T W15 O4P2 174.9(8) . . ?
O815 W15 O4P2 82.2(7) . . ?
O105 W15 O4P2 83.8(8) . . ?
O145 W15 O4P2 73.8(8) . . ?
O156 W15 O4P2 82.1(8) . . ?
O16T W16 O156 103.9(10) . . ?
O16T W16 O106 102.3(9) . . ?
O156 W16 O106 85.4(9) . . ?
O16T W16 O168 102.0(10) . . ?
O156 W16 O168 90.9(9) . . ?
O106 W16 O168 155.6(9) . . ?
O16T W16 O167 100.4(9) . . ?
O156 W16 O167 155.4(9) . . ?
O106 W16 O167 85.7(8) . . ?
O168 W16 O167 87.7(9) . . ?
O16T W16 O2P1 170.5(9) . . ?
O156 W16 O2P1 84.1(8) . . ?
O106 W16 O2P1 83.1(8) . . ?
O168 W16 O2P1 72.5(8) . . ?
O167 W16 O2P1 72.0(8) . . ?
O17T W17 O127 102.4(10) . . ?
O17T W17 O167 99.5(10) . . ?
O127 W17 O167 158.1(9) . . ?
O17T W17 O178 101.5(9) . . ?
O127 W17 O178 88.5(8) . . ?
O167 W17 O178 87.2(8) . . ?
O17T W17 O117 101.9(9) . . ?
O127 W17 O117 86.3(9) . . ?
O167 W17 O117 89.2(8) . . ?
O178 W17 O117 156.6(8) . . ?
O17T W17 O2P1 170.3(9) . . ?
O127 W17 O2P1 84.9(8) . . ?
O167 W17 O2P1 73.3(8) . . ?
O178 W17 O2P1 72.0(7) . . ?
O117 W17 O2P1 84.8(8) . . ?
O18T W18 O138 101.7(9) . . ?
O18T W18 O148 101.7(9) . . ?
O138 W18 O148 86.9(9) . . ?
O18T W18 O168 101.5(10) . . ?
O138 W18 O168 156.7(9) . . ?
O148 W18 O168 87.8(9) . . ?
O18T W18 O178 102.8(9) . . ?
O138 W18 O178 88.9(8) . . ?
O148 W18 O178 155.5(8) . . ?
O168 W18 O178 86.6(9) . . ?
O18T W18 O2P1 172.3(8) . . ?
O138 W18 O2P1 83.8(8) . . ?
O148 W18 O2P1 83.9(8) . . ?
O168 W18 O2P1 73.1(8) . . ?
O178 W18 O2P1 71.7(7) . . ?
O4P1 P1 O1P1 111.6(11) . . ?
O4P1 P1 O3P1 111.8(11) . . ?
O1P1 P1 O3P1 113.9(11) . . ?
O4P1 P1 O2P2 106.6(11) . . ?
O1P1 P1 O2P2 106.4(11) . . ?
O3P1 P1 O2P2 106.0(11) . . ?
O3P2 P2 O1P2 112.3(12) . . ?
O3P2 P2 O4P2 113.1(11) . . ?
O1P2 P2 O4P2 109.8(11) . . ?
O3P2 P2 O2P1 107.4(11) . . ?
O1P2 P2 O2P1 107.0(11) . . ?
O4P2 P2 O2P1 107.0(11) . . ?
W2 O2T K2 156.3(12) . . ?
W3 O3T K1 145.2(11) . . ?
P1 O1P1 W4 127.9(11) . . ?
P1 O1P1 W9 126.4(11) . . ?
W4 O1P1 W9 91.5(7) . . ?
W1 O12 W2 124.5(11) . . ?
W13 O12X W12 123.7(11) . . ?
P2 O1P2 W10 128.6(11) . . ?
P2 O1P2 W11 127.6(11) . . ?
W10 O1P2 W11 90.3(7) . . ?
W3 O13 W1 124.2(10) . . ?
W6 O16 W1 151.1(12) . . ?
W1 O17 W7 153.0(11) . . ?
W17 O17T K1 136.1(11) . 2_645 ?
W8 O18 W2 152.1(13) . . ?
P2 O2P1 W17 124.1(11) . . ?
P2 O2P1 W18 124.8(11) . . ?
W17 O2P1 W18 91.4(7) . . ?
P2 O2P1 W16 125.0(11) . . ?
W17 O2P1 W16 90.9(7) . . ?
W18 O2P1 W16 90.5(7) . . ?
P1 O2P2 W2 125.8(11) . . ?
P1 O2P2 W3 125.8(11) . . ?
W2 O2P2 W3 90.5(7) . . ?
P1 O2P2 W1 124.3(10) . . ?
W2 O2P2 W1 90.1(7) . . ?
W3 O2P2 W1 89.2(7) . . ?
W3 O23 W2 125.1(11) . . ?
W2 O29 W9 154.0(11) . . ?
P1 O3P1 W7 129.3(11) . . ?
P1 O3P1 W8 126.7(11) . . ?
W7 O3P1 W8 91.8(7) . . ?
P2 O3P2 W13 127.9(12) . . ?
P2 O3P2 W12 127.9(12) . . ?
W13 O3P2 W12 90.4(7) . . ?
W4 O34 W3 151.9(11) . . ?
W3 O35 W5 155.2(12) . . ?
P1 O4P1 W6 127.9(11) . . ?
P1 O4P1 W5 128.0(11) . . ?
W6 O4P1 W5 91.9(7) . . ?
P2 O4P2 W15 129.0(11) . . ?
P2 O4P2 W14 125.1(10) . . ?
W15 O4P2 W14 91.6(7) . . ?
W5 O45 W4 152.0(12) . . ?
W9 O49 W4 124.5(10) . . ?
W5 O56 W6 121.3(10) . . ?
W7 O67 W6 151.2(11) . . ?
W7 O78 W8 122.2(11) . . ?
W8 O89 W9 151.1(11) . . ?
W11 O101 W10 124.0(11) . . ?
W10 O105 W15 152.3(12) . . ?
W16 O106 W10 150.5(12) . . ?
W12 O112 W11 152.2(13) . . ?
W17 O117 W11 150.6(12) . . ?
W17 O127 W12 150.3(12) . . ?
W13 O134 W14 153.9(12) . . ?
W18 O138 W13 150.6(11) . . ?
W14 O145 W15 120.8(10) . . ?
W18 O148 W14 150.3(12) . . ?
W16 O156 W15 153.6(12) . . ?
W17 O167 W16 123.7(10) . . ?
W18 O168 W16 123.9(12) . . ?
W17 O178 W18 124.9(10) . . ?
W11 O411 W4 163.8(11) . . ?
W5 O512 W12 161.2(11) . . ?
W6 O613 W13 164.4(12) . . ?
W7 O714 W14 164.5(12) . . ?
W15 O815 W8 160.8(11) . . ?
W9 O910 W10 162.7(11) . . ?
O123 Ru1 O5A 95.9(9) . . ?
O123 Ru1 O7A 95.2(9) . . ?
O5A Ru1 O7A 91.6(9) . . ?
O123 Ru1 O3B 93.8(9) . . ?
O5A Ru1 O3B 169.5(10) . . ?
O7A Ru1 O3B 83.5(9) . . ?
O123 Ru1 O1B 93.8(9) . . ?
O5A Ru1 O1B 85.2(9) . . ?
O7A Ru1 O1B 170.7(9) . . ?
O3B Ru1 O1B 98.2(9) . . ?
O123 Ru1 O1R 179.2(10) . . ?
O5A Ru1 O1R 83.3(9) . . ?
O7A Ru1 O1R 84.9(9) . . ?
O3B Ru1 O1R 87.0(9) . . ?
O1B Ru1 O1R 86.1(9) . . ?
O123 Ru1 K2 127.3(7) . 4_666 ?
O5A Ru1 K2 119.8(8) . 4_666 ?
O7A Ru1 K2 50.5(7) . 4_666 ?
O3B Ru1 K2 50.2(7) . 4_666 ?
O1B Ru1 K2 124.3(7) . 4_666 ?
O1R Ru1 K2 53.3(7) . 4_666 ?
O123 Ru2 O1A 94.4(9) . . ?
O123 Ru2 O11B 96.6(9) . . ?
O1A Ru2 O11B 168.9(10) . . ?
O123 Ru2 O9A 94.0(9) . . ?
O1A Ru2 O9A 86.7(9) . . ?
O11B Ru2 O9A 91.1(9) . . ?
O123 Ru2 O3A 94.8(9) . . ?
O1A Ru2 O3A 92.7(10) . . ?
O11B Ru2 O3A 87.8(10) . . ?
O9A Ru2 O3A 171.2(10) . . ?
O123 Ru2 O2R 177.4(9) . . ?
O1A Ru2 O2R 83.3(9) . . ?
O11B Ru2 O2R 85.7(9) . . ?
O9A Ru2 O2R 84.6(9) . . ?
O3A Ru2 O2R 86.5(9) . . ?
O123 Ru3 O9B 95.6(9) . . ?
O123 Ru3 O11A 95.7(9) . . ?
O9B Ru3 O11A 89.1(10) . . ?
O123 Ru3 O5B 95.1(9) . . ?
O9B Ru3 O5B 87.7(10) . . ?
O11A Ru3 O5B 169.0(10) . . ?
O123 Ru3 O7B 95.3(8) . . ?
O9B Ru3 O7B 169.1(9) . . ?
O11A Ru3 O7B 89.3(9) . . ?
O5B Ru3 O7B 91.7(9) . . ?
O123 Ru3 O3R 179.2(10) . . ?
O9B Ru3 O3R 84.4(10) . . ?
O11A Ru3 O3R 85.1(9) . . ?
O5B Ru3 O3R 84.1(9) . . ?
O7B Ru3 O3R 84.7(9) . . ?
O1B C1 O1A 126(3) . . ?
O1B C1 C2 117(3) . . ?
O1A C1 C2 117(3) . . ?
O3B C3 O3A 123(3) . . ?
O3B C3 C4 119(3) . . ?
O3A C3 C4 117(3) . . ?
O5B C5 O5A 122(3) . . ?
O5B C5 C6 122(3) . . ?
O5A C5 C6 116(3) . . ?
O7B C7 O7A 132(3) . . ?
O7B C7 C8 113(3) . . ?
O7A C7 C8 115(3) . . ?
O9B C9 O9A 123(4) . . ?
O9B C9 C10 120(4) . . ?
O9A C9 C10 117(4) . . ?
O11B C11 O11A 125(3) . . ?
O11B C11 C12 119(3) . . ?
O11A C11 C12 116(3) . . ?
C1 O1B Ru1 130(2) . . ?
C1 O1A Ru2 133(2) . . ?
Ru1 O1R K2 89.7(9) . 4_666 ?
C3 O3B Ru1 136(2) . . ?
C3 O3B K2 123(2) . 4_666 ?
Ru1 O3B K2 94.5(10) . 4_666 ?
C3 O3A Ru2 131(2) . . ?
C5 O5B Ru3 132(2) . . ?
C5 O5A Ru1 136(2) . . ?
C7 O7B Ru3 129(2) . . ?
C7 O7A Ru1 129(2) . . ?
C7 O7A K2 135(2) . 4_666 ?
Ru1 O7A K2 94.7(9) . 4_666 ?
C9 O9B Ru3 135(3) . . ?
C9 O9A Ru2 132(2) . . ?
C11 O11B Ru2 134(2) . . ?
C11 O11A Ru3 132(2) . . ?
Ru1 O123 Ru2 120.9(10) . . ?
Ru1 O123 Ru3 119.5(10) . . ?
Ru2 O123 Ru3 119.6(10) . . ?
O456 Ru4 O19B 95.1(10) . . ?
O456 Ru4 O13A 97.2(9) . . ?
O19B Ru4 O13A 167.6(10) . . ?
O456 Ru4 O17A 92.7(10) . . ?
O19B Ru4 O17A 92.1(10) . . ?
O13A Ru4 O17A 85.9(10) . . ?
O456 Ru4 O15B 91.7(9) . . ?
O19B Ru4 O15B 84.7(9) . . ?
O13A Ru4 O15B 96.2(9) . . ?
O17A Ru4 O15B 174.8(10) . . ?
O456 Ru4 O4R 177.6(9) . . ?
O19B Ru4 O4R 87.3(10) . . ?
O13A Ru4 O4R 80.3(9) . . ?
O17A Ru4 O4R 87.2(10) . . ?
O15B Ru4 O4R 88.5(9) . . ?
O456 Ru5 O21B 93.9(9) . . ?
O456 Ru5 O15A 93.0(9) . . ?
O21B Ru5 O15A 173.1(10) . . ?
O456 Ru5 O13B 97.1(9) . . ?
O21B Ru5 O13B 88.3(10) . . ?
O15A Ru5 O13B 91.3(9) . . ?
O456 Ru5 O23B 95.0(9) . . ?
O21B Ru5 O23B 93.7(10) . . ?
O15A Ru5 O23B 85.2(10) . . ?
O13B Ru5 O23B 167.6(10) . . ?
O456 Ru5 O5R 179.4(9) . . ?
O21B Ru5 O5R 86.0(9) . . ?
O15A Ru5 O5R 87.1(9) . . ?
O13B Ru5 O5R 83.4(9) . . ?
O23B Ru5 O5R 84.4(9) . . ?
O456 Ru5 K1 130.7(6) . 2_645 ?
O21B Ru5 K1 122.4(7) . 2_645 ?
O15A Ru5 K1 52.4(7) . 2_645 ?
O13B Ru5 K1 56.4(7) . 2_645 ?
O23B Ru5 K1 112.8(7) . 2_645 ?
O5R Ru5 K1 49.8(6) . 2_645 ?
O456 Ru6 O17B 93.4(10) . . ?
O456 Ru6 O19A 93.7(11) . . ?
O17B Ru6 O19A 93.2(11) . . ?
O456 Ru6 O21A 95.2(9) . . ?
O17B Ru6 O21A 88.9(10) . . ?
O19A Ru6 O21A 170.8(11) . . ?
O456 Ru6 O23A 94.1(10) . . ?
O17B Ru6 O23A 172.1(11) . . ?
O19A Ru6 O23A 83.8(11) . . ?
O21A Ru6 O23A 93.0(10) . . ?
O456 Ru6 O6R 179.7(11) . . ?
O17B Ru6 O6R 86.5(10) . . ?
O19A Ru6 O6R 86.0(11) . . ?
O21A Ru6 O6R 85.1(10) . . ?
O23A Ru6 O6R 86.0(10) . . ?
O13B C13 O13A 127(3) . . ?
O13B C13 C14 117(3) . . ?
O13A C13 C14 117(3) . . ?
O15B C15 O15A 136(4) . . ?
O15B C15 C16 111(3) . . ?
O15A C15 C16 113(3) . . ?
O17A C17 O17B 121(4) . . ?
O17A C17 C18 119(4) . . ?
O17B C17 C18 121(4) . . ?
O19A C19 O19B 126(4) . . ?
O19A C19 C20 122(4) . . ?
O19B C19 C20 112(4) . . ?
O21B C21 O21A 129(4) . . ?
O21B C21 C22 115(3) . . ?
O21A C21 C22 115(3) . . ?
O23A C23 O23B 126(3) . . ?
O23A C23 C24 119(3) . . ?
O23B C23 C24 115(3) . . ?
Ru5 O5R K1 96.7(8) . 2_645 ?
C13 O13B Ru5 133(2) . . ?
C13 O13B K1 111(2) . 2_645 ?
Ru5 O13B K1 91.1(8) . 2_645 ?
C13 O13A Ru4 131(2) . . ?
C15 O15B Ru4 129(2) . . ?
C15 O15A Ru5 126(2) . . ?
C15 O15A K1 110(2) . 2_645 ?
Ru5 O15A K1 95.3(9) . 2_645 ?
C17 O17B Ru6 136(3) . . ?
C17 O17A Ru4 135(3) . . ?
C19 O19B Ru4 132(3) . . ?
C19 O19A Ru6 133(3) . . ?
C21 O21B Ru5 129(2) . . ?
C21 O21A Ru6 131(2) . . ?
C23 O23B Ru5 133(2) . . ?
C23 O23A Ru6 132(3) . . ?
Ru4 O456 Ru6 121.8(11) . . ?
Ru4 O456 Ru5 119.0(11) . . ?
Ru6 O456 Ru5 119.2(11) . . ?
O789 Ru7 O33B 92.5(9) . . ?
O789 Ru7 O35B 96.1(8) . . ?
O33B Ru7 O35B 88.2(9) . . ?
O789 Ru7 O27A 93.5(9) . . ?
O33B Ru7 O27A 174.0(9) . . ?
O35B Ru7 O27A 90.9(9) . . ?
O789 Ru7 O25B 97.7(8) . . ?
O33B Ru7 O25B 90.6(9) . . ?
O35B Ru7 O25B 166.1(9) . . ?
O27A Ru7 O25B 88.9(9) . . ?
O789 Ru7 O7R 177.3(9) . . ?
O33B Ru7 O7R 89.0(9) . . ?
O35B Ru7 O7R 81.7(9) . . ?
O27A Ru7 O7R 84.9(9) . . ?
O25B Ru7 O7R 84.5(8) . . ?
O789 Ru8 O25A 95.1(9) . . ?
O789 Ru8 O29B 97.2(9) . . ?
O25A Ru8 O29B 88.0(9) . . ?
O789 Ru8 O31B 94.8(8) . . ?
O25A Ru8 O31B 170.1(9) . . ?
O29B Ru8 O31B 90.2(9) . . ?
O789 Ru8 O27B 93.5(8) . . ?
O25A Ru8 O27B 91.8(9) . . ?
O29B Ru8 O27B 169.3(9) . . ?
O31B Ru8 O27B 88.1(9) . . ?
O789 Ru8 O8R 177.4(9) . . ?
O25A Ru8 O8R 82.3(9) . . ?
O29B Ru8 O8R 82.7(9) . . ?
O31B Ru8 O8R 87.8(9) . . ?
O27B Ru8 O8R 86.6(8) . . ?
O789 Ru9 O35A 96.0(9) . . ?
O789 Ru9 O29A 95.5(9) . . ?
O35A Ru9 O29A 168.6(9) . . ?
O789 Ru9 O33A 94.1(9) . . ?
O35A Ru9 O33A 91.1(9) . . ?
O29A Ru9 O33A 87.6(9) . . ?
O789 Ru9 O31A 96.0(8) . . ?
O35A Ru9 O31A 86.9(9) . . ?
O29A Ru9 O31A 92.4(9) . . ?
O33A Ru9 O31A 169.9(9) . . ?
O789 Ru9 O9R 178.3(9) . . ?
O35A Ru9 O9R 84.0(9) . . ?
O29A Ru9 O9R 84.5(9) . . ?
O33A Ru9 O9R 84.2(9) . . ?
O31A Ru9 O9R 85.8(9) . . ?
O25B C25 O25A 124(3) . . ?
O25B C25 C26 120(3) . . ?
O25A C25 C26 116(3) . . ?
O27B C27 O27A 122(3) . . ?
O27B C27 C28 123(3) . . ?
O27A C27 C28 115(3) . . ?
O29A C29 O29B 126(3) . . ?
O29A C29 C30 116(3) . . ?
O29B C29 C30 118(3) . . ?
O31B C31 O31A 128(3) . . ?
O31B C31 C32 117(3) . . ?
O31A C31 C32 115(3) . . ?
O33A C33 O33B 124(3) . . ?
O33A C33 C34 120(3) . . ?
O33B C33 C34 116(3) . . ?
O35B C35 O35A 126(3) . . ?
O35B C35 C36 119(3) . . ?
O35A C35 C36 115(3) . . ?
C25 O25B Ru7 134(2) . . ?
C25 O25A Ru8 130(2) . . ?
C27 O27B Ru8 136(2) . . ?
C27 O27A Ru7 131(2) . . ?
C29 O29B Ru8 132(2) . . ?
C29 O29A Ru9 132(2) . . ?
C31 O31B Ru8 132(2) . . ?
C31 O31A Ru9 130(2) . . ?
C33 O33B Ru7 133(2) . . ?
C33 O33A Ru9 134(2) . . ?
C35 O35B Ru7 134(2) . . ?
C35 O35A Ru9 128(2) . . ?
Ru7 O789 Ru9 121.4(10) . . ?
Ru7 O789 Ru8 119.7(9) . . ?
Ru9 O789 Ru8 118.9(9) . . ?
O3T K1 O17T 102.0(7) . 2_655 ?
O3T K1 O24W 88.1(10) . . ?
O17T K1 O24W 152.8(10) 2_655 . ?
O3T K1 O18W 163.0(9) . . ?
O17T K1 O18W 83.0(9) 2_655 . ?
O24W K1 O18W 80.8(11) . . ?
O3T K1 O17W 95.5(8) . . ?
O17T K1 O17W 69.7(8) 2_655 . ?
O24W K1 O17W 84.3(11) . . ?
O18W K1 O17W 70.6(10) . . ?
O3T K1 O5R 118.6(7) . 2_655 ?
O17T K1 O5R 74.1(7) 2_655 2_655 ?
O24W K1 O5R 123.2(10) . 2_655 ?
O18W K1 O5R 78.4(8) . 2_655 ?
O17W K1 O5R 134.5(9) . 2_655 ?
O3T K1 O15A 71.4(7) . 2_655 ?
O17T K1 O15A 114.6(7) 2_655 2_655 ?
O24W K1 O15A 92.6(10) . 2_655 ?
O18W K1 O15A 121.7(9) . 2_655 ?
O17W K1 O15A 166.7(9) . 2_655 ?
O5R K1 O15A 57.4(7) 2_655 2_655 ?
O3T K1 O13B 70.9(7) . 2_655 ?
O17T K1 O13B 60.4(6) 2_655 2_655 ?
O24W K1 O13B 146.1(10) . 2_655 ?
O18W K1 O13B 124.7(9) . 2_655 ?
O17W K1 O13B 122.9(9) . 2_655 ?
O5R K1 O13B 53.8(6) 2_655 2_655 ?
O15A K1 O13B 56.1(7) 2_655 2_655 ?
O3T K1 Ru5 85.3(5) . 2_655 ?
O17T K1 Ru5 83.5(5) 2_655 2_655 ?
O24W K1 Ru5 122.9(9) . 2_655 ?
O18W K1 Ru5 111.6(7) . 2_655 ?
O17W K1 Ru5 152.9(7) . 2_655 ?
O5R K1 Ru5 33.5(4) 2_655 2_655 ?
O15A K1 Ru5 32.2(5) 2_655 2_655 ?
O13B K1 Ru5 32.5(4) 2_655 2_655 ?
Na1 K2 O2T 93(2) . . ?
Na1 K2 O15W 105(2) . 2_655 ?
O2T K2 O15W 90.6(11) . 2_655 ?
Na1 K2 O3B 119(2) . 4_565 ?
O2T K2 O3B 140.9(10) . 4_565 ?
O15W K2 O3B 102.1(11) 2_655 4_565 ?
Na1 K2 O7A 115(2) . 4_565 ?
O2T K2 O7A 86.9(9) . 4_565 ?
O15W K2 O7A 139.6(12) 2_655 4_565 ?
O3B K2 O7A 59.5(8) 4_565 4_565 ?
Na1 K2 O1R 175(2) . 4_565 ?
O2T K2 O1R 84.7(9) . 4_565 ?
O15W K2 O1R 79.2(10) 2_655 4_565 ?
O3B K2 O1R 62.2(8) 4_565 4_565 ?
O7A K2 O1R 60.4(8) 4_565 4_565 ?
Na1 K2 Ru1 141(2) . 4_565 ?
O2T K2 Ru1 105.6(7) . 4_565 ?
O15W K2 Ru1 109.0(10) 2_655 4_565 ?
O3B K2 Ru1 35.2(6) 4_565 4_565 ?
O7A K2 Ru1 34.8(5) 4_565 4_565 ?
O1R K2 Ru1 37.0(5) 4_565 4_565 ?

loop_
_geom_bond_atom_site_label_1
_geom_bond_atom_site_label_2
_geom_bond_distance
_geom_bond_site_symmetry_2
_geom_bond_publ_flag
W1 O1T 1.71(2) . ?
W1 O17 1.893(19) . ?
W1 O12 1.91(2) . ?
W1 O13 1.922(19) . ?
W1 O16 1.92(2) . ?
W1 O2P2 2.42(2) . ?
W2 O2T 1.71(2) . ?
W2 O29 1.88(2) . ?
W2 O23 1.91(2) . ?
W2 O12 1.92(2) . ?
W2 O18 1.94(2) . ?
W2 O2P2 2.370(19) . ?
W3 O3T 1.75(2) . ?
W3 O35 1.88(2) . ?
W3 O23 1.90(2) . ?
W3 O13 1.900(19) . ?
W3 O34 1.907(19) . ?
W3 O2P2 2.388(19) . ?
W4 O4T 1.72(2) . ?
W4 O49 1.888(18) . ?
W4 O34 1.900(19) . ?
W4 O45 1.92(2) . ?
W4 O411 1.926(19) . ?
W4 O1P1 2.30(2) . ?
W5 O5T 1.71(2) . ?
W5 O45 1.86(2) . ?
W5 O512 1.879(19) . ?
W5 O56 1.92(2) . ?
W5 O35 1.92(2) . ?
W5 O4P1 2.35(2) . ?
W6 O6T 1.69(2) . ?
W6 O613 1.87(2) . ?
W6 O16 1.90(2) . ?
W6 O67 1.904(19) . ?
W6 O56 1.94(2) . ?
W6 O4P1 2.34(2) . ?
W7 O7T 1.73(2) . ?
W7 O714 1.87(2) . ?
W7 O67 1.879(19) . ?
W7 O78 1.89(2) . ?
W7 O17 1.930(19) . ?
W7 O3P1 2.324(19) . ?
W8 O8T 1.737(19) . ?
W8 O18 1.87(2) . ?
W8 O89 1.884(18) . ?
W8 O815 1.931(19) . ?
W8 O78 1.94(2) . ?
W8 O3P1 2.340(19) . ?
W9 O9T 1.72(2) . ?
W9 O49 1.883(18) . ?
W9 O910 1.892(19) . ?
W9 O89 1.903(18) . ?
W9 O29 1.94(2) . ?
W9 O1P1 2.36(2) . ?
W10 O10T 1.68(2) . ?
W10 O105 1.88(2) . ?
W10 O910 1.899(19) . ?
W10 O101 1.91(2) . ?
W10 O106 1.91(2) . ?
W10 O1P2 2.35(2) . ?
W11 O11T 1.73(2) . ?
W11 O411 1.859(19) . ?
W11 O101 1.89(2) . ?
W11 O112 1.90(2) . ?
W11 O117 1.93(2) . ?
W11 O1P2 2.38(2) . ?
W12 O12T 1.69(2) . ?
W12 O112 1.89(2) . ?
W12 O12X 1.91(2) . ?
W12 O127 1.92(2) . ?
W12 O512 1.927(19) . ?
W12 O3P2 2.37(2) . ?
W13 O13T 1.74(2) . ?
W13 O134 1.862(19) . ?
W13 O12X 1.89(2) . ?
W13 O613 1.92(2) . ?
W13 O138 1.94(2) . ?
W13 O3P2 2.36(2) . ?
W14 O14T 1.73(2) . ?
W14 O145 1.89(2) . ?
W14 O134 1.912(19) . ?
W14 O148 1.92(2) . ?
W14 O714 1.92(2) . ?
W14 O4P2 2.360(18) . ?
W15 O15T 1.729(18) . ?
W15 O815 1.864(19) . ?
W15 O105 1.91(2) . ?
W15 O145 1.96(2) . ?
W15 O156 1.96(2) . ?
W15 O4P2 2.309(19) . ?
W16 O16T 1.72(2) . ?
W16 O156 1.85(2) . ?
W16 O106 1.91(2) . ?
W16 O168 1.93(2) . ?
W16 O167 1.95(2) . ?
W16 O2P1 2.39(2) . ?
W17 O17T 1.67(2) . ?
W17 O127 1.89(2) . ?
W17 O167 1.90(2) . ?
W17 O178 1.909(18) . ?
W17 O117 1.91(2) . ?
W17 O2P1 2.37(2) . ?
W18 O18T 1.72(2) . ?
W18 O138 1.89(2) . ?
W18 O148 1.90(2) . ?
W18 O168 1.91(2) . ?
W18 O178 1.920(19) . ?
W18 O2P1 2.376(19) . ?
P1 O4P1 1.55(2) . ?
P1 O1P1 1.56(2) . ?
P1 O3P1 1.56(2) . ?
P1 O2P2 1.57(2) . ?
P2 O3P2 1.52(2) . ?
P2 O1P2 1.53(2) . ?
P2 O4P2 1.58(2) . ?
P2 O2P1 1.59(2) . ?
O2T K2 2.55(3) . ?
O3T K1 2.68(2) . ?
O17T K1 2.80(2) 2_645 ?
Ru1 O123 1.89(2) . ?
Ru1 O5A 1.99(2) . ?
Ru1 O7A 2.01(2) . ?
Ru1 O3B 2.03(2) . ?
Ru1 O1B 2.04(2) . ?
Ru1 O1R 2.11(2) . ?
Ru1 K2 3.505(19) 4_666 ?
Ru2 O123 1.90(2) . ?
Ru2 O1A 2.01(2) . ?
Ru2 O11B 2.01(2) . ?
Ru2 O9A 2.02(2) . ?
Ru2 O3A 2.06(3) . ?
Ru2 O2R 2.10(2) . ?
Ru3 O123 1.929(19) . ?
Ru3 O9B 2.00(3) . ?
Ru3 O11A 2.02(2) . ?
Ru3 O5B 2.05(2) . ?
Ru3 O7B 2.05(2) . ?
Ru3 O3R 2.11(2) . ?
C1 O1B 1.23(3) . ?
C1 O1A 1.27(4) . ?
C1 C2 1.55(5) . ?
C3 O3B 1.26(4) . ?
C3 O3A 1.29(4) . ?
C3 C4 1.47(5) . ?
C5 O5B 1.24(3) . ?
C5 O5A 1.29(3) . ?
C5 C6 1.50(4) . ?
C7 O7B 1.22(4) . ?
C7 O7A 1.24(4) . ?
C7 C8 1.54(4) . ?
C9 O9B 1.25(4) . ?
C9 O9A 1.29(4) . ?
C9 C10 1.47(5) . ?
C11 O11B 1.26(4) . ?
C11 O11A 1.27(4) . ?
C11 C12 1.52(5) . ?
O1R K2 2.81(3) 4_666 ?
O3B K2 2.70(3) 4_666 ?
O7A K2 2.71(3) 4_666 ?
Ru4 O456 1.88(2) . ?
Ru4 O19B 2.01(2) . ?
Ru4 O13A 2.02(2) . ?
Ru4 O17A 2.03(3) . ?
Ru4 O15B 2.06(2) . ?
Ru4 O4R 2.13(2) . ?
Ru5 O456 1.95(2) . ?
Ru5 O21B 2.00(2) . ?
Ru5 O15A 2.05(2) . ?
Ru5 O13B 2.05(2) . ?
Ru5 O23B 2.05(3) . ?
Ru5 O5R 2.12(2) . ?
Ru5 K1 3.817(10) 2_645 ?
Ru6 O456 1.89(2) . ?
Ru6 O17B 1.98(3) . ?
Ru6 O19A 2.03(3) . ?
Ru6 O21A 2.04(3) . ?
Ru6 O23A 2.05(3) . ?
Ru6 O6R 2.06(2) . ?
C13 O13B 1.20(4) . ?
C13 O13A 1.26(4) . ?
C13 C14 1.50(5) . ?
C15 O15B 1.19(4) . ?
C15 O15A 1.19(4) . ?
C15 C16 1.58(5) . ?
C17 O17A 1.23(4) . ?
C17 O17B 1.26(4) . ?
C17 C18 1.48(6) . ?
C19 O19A 1.20(5) . ?
C19 O19B 1.28(4) . ?
C19 C20 1.57(6) . ?
C21 O21B 1.23(4) . ?
C21 O21A 1.25(4) . ?
C21 C22 1.52(5) . ?
C23 O23A 1.21(4) . ?
C23 O23B 1.25(4) . ?
C23 C24 1.49(5) . ?
O5R K1 2.94(2) 2_645 ?
O13B K1 3.18(3) 2_645 ?
O15A K1 3.04(3) 2_645 ?
Ru7 O789 1.888(18) . ?
Ru7 O33B 2.01(2) . ?
Ru7 O35B 2.02(2) . ?
Ru7 O27A 2.04(2) . ?
Ru7 O25B 2.04(2) . ?
Ru7 O7R 2.11(2) . ?
Ru8 O789 1.930(18) . ?
Ru8 O25A 2.01(2) . ?
Ru8 O29B 2.03(2) . ?
Ru8 O31B 2.03(2) . ?
Ru8 O27B 2.03(2) . ?
Ru8 O8R 2.08(2) . ?
Ru9 O789 1.904(18) . ?
Ru9 O35A 2.01(2) . ?
Ru9 O29A 2.02(2) . ?
Ru9 O33A 2.03(2) . ?
Ru9 O31A 2.06(2) . ?
Ru9 O9R 2.09(2) . ?
C25 O25B 1.24(4) . ?
C25 O25A 1.29(4) . ?
C25 C26 1.45(5) . ?
C27 O27B 1.24(4) . ?
C27 O27A 1.28(4) . ?
C27 C28 1.46(4) . ?
C29 O29A 1.24(4) . ?
C29 O29B 1.25(4) . ?
C29 C30 1.49(4) . ?
C31 O31B 1.25(4) . ?
C31 O31A 1.25(4) . ?
C31 C32 1.52(5) . ?
C33 O33A 1.23(4) . ?
C33 O33B 1.26(4) . ?
C33 C34 1.51(5) . ?
C35 O35B 1.24(4) . ?
C35 O35A 1.28(4) . ?
C35 C36 1.47(5) . ?
K1 O17T 2.80(2) 2_655 ?
K1 O24W 2.83(4) . ?
K1 O18W 2.84(4) . ?
K1 O17W 2.85(3) . ?
K1 O5R 2.94(2) 2_655 ?
K1 O15A 3.04(3) 2_655 ?
K1 O13B 3.18(3) 2_655 ?
K1 Ru5 3.817(10) 2_655 ?
K2 Na1 1.84(7) . ?
K2 O15W 2.61(4) 2_655 ?
K2 O3B 2.70(3) 4_565 ?
K2 O7A 2.71(3) 4_565 ?
K2 O1R 2.81(3) 4_565 ?
K2 Ru1 3.505(19) 4_565 ?
O15W K2 2.61(4) 2_645 ?
O29W O37W 1.18(8) . ?
